data_4088869
loop_
_publ_author_name
'McCrea-Hendrick, Madison L.'
'Caputo, Christine A.'
'Linnera, Jarno'
'Vasko, Petra'
'Weinstein, Cory M.'
'Fettinger, James C.'
'Tuononen, Heikki M.'
'Power, Philip P.'

_publ_section_title
;
 Cleavage of Ge--Ge and Sn--Sn Triple Bonds in Heavy Group 14 Element
 Alkyne Analogues (EAriPr4)2 (E = Ge, Sn; AriPr4 =
 C6H3-2,6(C6H3-2,6-iPr2)2) by Reaction with Group 6 Carbonyls
;
_journal_issue 16
_journal_name_full Organometallics
_journal_page_first 2759
_journal_paper_doi 10.1021/acs.organomet.6b00519
_journal_volume 35
_journal_year 2016
_chemical_formula_moiety 'C68 H74 Cr2 O8 Sn2, 2(C7 H8)'
_chemical_formula_sum 'C82 H90 Cr2 O8 Sn2'
_chemical_formula_weight 1544.91
_space_group_crystal_system monoclinic
_space_group_IT_number 14
_space_group_name_Hall '-P 2yn'
_space_group_name_H-M_alt 'P 1 21/n 1'
_atom_sites_solution_hydrogens geom
_audit_creation_method SHELXL-2014/7
_cell_angle_alpha 90
_cell_angle_beta 100.0130(7)
_cell_angle_gamma 90
_cell_formula_units_Z 4
_cell_length_a 12.5774(5)
_cell_length_b 25.8862(10)
_cell_length_c 22.9210(9)
_cell_measurement_reflns_used 5580
_cell_measurement_temperature 90(2)
_cell_measurement_theta_max 21.68
_cell_measurement_theta_min 2.34
_cell_volume 7349.0(5)
_computing_cell_refinement 'SAINT (8.34a) (Bruker, 2013)'
_computing_data_collection 'Apex2 (2010-11.3) (Bruker, 2010)'
_computing_data_reduction 'SAINT (8.34a) (Bruker, 2013)'
_computing_molecular_graphics 'Bruker SHELXTL'
_computing_publication_material 'Bruker SHELXTL'
_computing_structure_refinement 'SHELXL-2014/7 (Sheldrick, 2014)'
_computing_structure_solution 'SHELXT (Sheldrick, 2014)'
_diffrn_ambient_temperature 90(2)
_diffrn_measured_fraction_theta_full 0.999
_diffrn_measured_fraction_theta_max 0.999
_diffrn_measurement_device_type 'Bruker APEX-II CCD'
_diffrn_measurement_method '\f and \w scans'
_diffrn_radiation_type MoK\a
_diffrn_radiation_wavelength 0.71073
_diffrn_reflns_av_R_equivalents 0.2004
_diffrn_reflns_av_unetI/netI 0.1594
_diffrn_reflns_Laue_measured_fraction_full 0.999
_diffrn_reflns_Laue_measured_fraction_max 0.999
_diffrn_reflns_limit_h_max 16
_diffrn_reflns_limit_h_min -16
_diffrn_reflns_limit_k_max 33
_diffrn_reflns_limit_k_min -33
_diffrn_reflns_limit_l_max 29
_diffrn_reflns_limit_l_min -29
_diffrn_reflns_number 63467
_diffrn_reflns_point_group_measured_fraction_full 0.999
_diffrn_reflns_point_group_measured_fraction_max 0.999
_diffrn_reflns_theta_full 25.242
_diffrn_reflns_theta_max 27.500
_diffrn_reflns_theta_min 2.276
_exptl_absorpt_coefficient_mu 1.015
_exptl_absorpt_correction_T_max 0.9316
_exptl_absorpt_correction_T_min 0.6649
_exptl_absorpt_correction_type multi-scan
_exptl_absorpt_process_details 'SADABS 2014/3 (Sheldrick, 2014)'
_exptl_crystal_colour Red
_exptl_crystal_density_diffrn 1.396
_exptl_crystal_description Block
_exptl_crystal_F_000 3176
_exptl_crystal_size_max 0.080
_exptl_crystal_size_mid 0.060
_exptl_crystal_size_min 0.050
_refine_diff_density_max 0.695
_refine_diff_density_min -0.848
_refine_diff_density_rms 0.149
_refine_ls_extinction_coef 0.00026(5)
_refine_ls_extinction_expression Fc^*^=kFc[1+0.001xFc^2^\l^3^/sin(2\q)]^-1/4^
_refine_ls_extinction_method 'SHELXL-2014/7 (Sheldrick 2014'
_refine_ls_goodness_of_fit_ref 0.917
_refine_ls_hydrogen_treatment constr
_refine_ls_matrix_type full
_refine_ls_number_parameters 866
_refine_ls_number_reflns 16884
_refine_ls_number_restraints 12
_refine_ls_restrained_S_all 0.917
_refine_ls_R_factor_all 0.1481
_refine_ls_R_factor_gt 0.0587
_refine_ls_shift/su_max 0.002
_refine_ls_shift/su_mean 0.000
_refine_ls_structure_factor_coef Fsqd
_refine_ls_weighting_details 'w=1/[\s^2^(Fo^2^)+(0.0280P)^2^] where P=(Fo^2^+2Fc^2^)/3'
_refine_ls_weighting_scheme calc
_refine_ls_wR_factor_gt 0.0871
_refine_ls_wR_factor_ref 0.1031
_reflns_Friedel_coverage 0.000
_reflns_number_gt 9019
_reflns_number_total 16884
_reflns_threshold_expression 'I > 2\s(I)'
_cod_data_source_file om6b00519_si_001.cif
_cod_data_source_block CC39FMI
_cod_depositor_comments
;
The following automatic conversions were performed:

data item '_exptl_absorpt_correction_type' value 'Multi-scan' was
changed to 'multi-scan' in accordance with the
/home/saulius/struct/COD-crude-data/automatic-downloads/DataCite-retrospective/ACS/depositions/lib/dictionaries/cif_core.dic
dictionary named 'cif_core.dic' version 2.4.2 last updated on
2011-04-26.

Automatic conversion script
Id: cif_fix_values 6909 2019-04-08 15:41:33Z antanas 
;
_cod_original_sg_symbol_H-M 'P 21/n'
_cod_database_code 4088869
_shelx_shelxl_version_number 2014/7
_shelx_space_group_comment
; 
The symmetry employed for this shelxl refinement is uniquely defined 
by the following loop, which should always be used as a source of 
symmetry information in preference to the above space-group names. 
They are only intended as comments. 
;
_shelx_estimated_absorpt_t_min 0.923
_shelx_estimated_absorpt_t_max 0.951

loop_
_space_group_symop_operation_xyz
'x, y, z'
'-x+1/2, y+1/2, -z+1/2'
'-x, -y, -z'
'x-1/2, -y-1/2, z-1/2'

loop_
_atom_site_label
_atom_site_type_symbol
_atom_site_fract_x
_atom_site_fract_y
_atom_site_fract_z
_atom_site_U_iso_or_equiv
_atom_site_adp_type
_atom_site_occupancy
_atom_site_site_symmetry_order
_atom_site_calc_flag
_atom_site_refinement_flags_posn
_atom_site_refinement_flags_adp
Sn1 Sn 0.70318(3) 0.67400(2) 0.60109(2) 0.01425(9) Uani 1 1 d . .
Sn2 Sn 0.76311(3) 0.80156(2) 0.51266(2) 0.01497(10) Uani 1 1 d . .
Cr1 Cr 0.64112(7) 0.72235(3) 0.50147(3) 0.0159(2) Uani 1 1 d . .
Cr2 Cr 0.82850(7) 0.75098(3) 0.61009(3) 0.0160(2) Uani 1 1 d . .
O1 O 0.4711(3) 0.78105(13) 0.55505(16) 0.0270(9) Uani 1 1 d . .
C1 C 0.6438(4) 0.60622(17) 0.6387(2) 0.0122(11) Uani 1 1 d . .
O2 O 0.4904(3) 0.63152(13) 0.48301(16) 0.0284(9) Uani 1 1 d . .
C2 C 0.5580(4) 0.60960(18) 0.67068(19) 0.0120(11) Uani 1 1 d . .
O3 O 0.5125(3) 0.75248(15) 0.38319(16) 0.0391(11) Uani 1 1 d . .
C3 C 0.5219(4) 0.56399(18) 0.6932(2) 0.0140(11) Uani 1 1 d . .
H3 H 0.4641 0.5654 0.7149 0.017 Uiso 1 1 calc R U
O4 O 0.8061(3) 0.66701(14) 0.44040(15) 0.0293(10) Uani 1 1 d . .
C4 C 0.5683(4) 0.51701(18) 0.6845(2) 0.0154(11) Uani 1 1 d . .
H4 H 0.5414 0.4864 0.6995 0.019 Uiso 1 1 calc R U
C5 C 0.6535(4) 0.51436(18) 0.65431(19) 0.0142(11) Uani 1 1 d . .
H5 H 0.6862 0.4819 0.6494 0.017 Uiso 1 1 calc R U
O5 O 0.6590(3) 0.80870(13) 0.66474(15) 0.0264(9) Uani 1 1 d . .
O6 O 0.9820(3) 0.84104(14) 0.62796(16) 0.0322(10) Uani 1 1 d . .
C6 C 0.6926(4) 0.55883(18) 0.63074(19) 0.0113(11) Uani 1 1 d . .
O7 O 0.9957(3) 0.68747(14) 0.55909(16) 0.0311(10) Uani 1 1 d . .
C7 C 0.5074(4) 0.66094(18) 0.68014(19) 0.0118(11) Uani 1 1 d . .
C8 C 0.4074(4) 0.67491(19) 0.6455(2) 0.0135(11) Uani 1 1 d . .
O8 O 0.9390(3) 0.72441(16) 0.73315(17) 0.0423(11) Uani 1 1 d . .
C9 C 0.3608(4) 0.72161(19) 0.6570(2) 0.0167(12) Uani 1 1 d . .
H9 H 0.2925 0.7310 0.6349 0.020 Uiso 1 1 calc R U
C10 C 0.4129(4) 0.75483(19) 0.7004(2) 0.0168(12) Uani 1 1 d . .
H10 H 0.3814 0.7873 0.7068 0.020 Uiso 1 1 calc R U
C11 C 0.5097(4) 0.74082(18) 0.7342(2) 0.0171(12) Uani 1 1 d . .
H11 H 0.5439 0.7638 0.7640 0.021 Uiso 1 1 calc R U
C12 C 0.5594(4) 0.69385(19) 0.7260(2) 0.0149(11) Uani 1 1 d . .
C13 C 0.3482(4) 0.63861(18) 0.5981(2) 0.0160(11) Uani 1 1 d . .
H13 H 0.4020 0.6145 0.5855 0.019 Uiso 1 1 calc R U
C14 C 0.2905(4) 0.66794(19) 0.5434(2) 0.0229(13) Uani 1 1 d . .
H14A H 0.2271 0.6857 0.5532 0.034 Uiso 1 1 calc R U
H14B H 0.2677 0.6435 0.5110 0.034 Uiso 1 1 calc R U
H14C H 0.3400 0.6933 0.5311 0.034 Uiso 1 1 calc R U
C15 C 0.2642(4) 0.60691(19) 0.6229(2) 0.0249(13) Uani 1 1 d . .
H15A H 0.3001 0.5858 0.6560 0.037 Uiso 1 1 calc R U
H15B H 0.2259 0.5844 0.5918 0.037 Uiso 1 1 calc R U
H15C H 0.2124 0.6302 0.6368 0.037 Uiso 1 1 calc R U
C16 C 0.6612(4) 0.67721(18) 0.7681(2) 0.0170(11) Uani 1 1 d . .
H16 H 0.7070 0.6568 0.7449 0.020 Uiso 1 1 calc R U
C17 C 0.7287(4) 0.72240(19) 0.7975(2) 0.0230(13) Uani 1 1 d . .
H17A H 0.7400 0.7475 0.7672 0.035 Uiso 1 1 calc R U
H17B H 0.7988 0.7096 0.8178 0.035 Uiso 1 1 calc R U
H17C H 0.6907 0.7390 0.8263 0.035 Uiso 1 1 calc R U
C18 C 0.6317(4) 0.64230(19) 0.8167(2) 0.0219(13) Uani 1 1 d . .
H18A H 0.5863 0.6615 0.8399 0.033 Uiso 1 1 calc R U
H18B H 0.6977 0.6310 0.8428 0.033 Uiso 1 1 calc R U
H18C H 0.5921 0.6121 0.7987 0.033 Uiso 1 1 calc R U
C19 C 0.7900(4) 0.55704(16) 0.6006(2) 0.0119(11) Uani 1 1 d . U
C20 C 0.8931(4) 0.56433(17) 0.6349(2) 0.0144(11) Uani 1 1 d . .
C21 C 0.9818(4) 0.56264(18) 0.6068(2) 0.0196(12) Uani 1 1 d . .
H21 H 1.0520 0.5675 0.6292 0.023 Uiso 1 1 calc R U
C22 C 0.9700(4) 0.55395(19) 0.5466(2) 0.0257(13) Uani 1 1 d . .
H22 H 1.0318 0.5534 0.5279 0.031 Uiso 1 1 calc R U
C23 C 0.8687(4) 0.54614(19) 0.5132(2) 0.0211(12) Uani 1 1 d . .
H23 H 0.8617 0.5399 0.4719 0.025 Uiso 1 1 calc R U
C24 C 0.7774(4) 0.54726(18) 0.5394(2) 0.0158(12) Uani 1 1 d . .
C25 C 0.9083(4) 0.57191(19) 0.7018(2) 0.0193(12) Uani 1 1 d . .
H25 H 0.8444 0.5915 0.7106 0.023 Uiso 1 1 calc R U
C26 C 1.0101(4) 0.6031(2) 0.7273(2) 0.0290(14) Uani 1 1 d . .
H26A H 1.0743 0.5817 0.7268 0.043 Uiso 1 1 calc R U
H26B H 1.0068 0.6132 0.7681 0.043 Uiso 1 1 calc R U
H26C H 1.0139 0.6340 0.7031 0.043 Uiso 1 1 calc R U
C27 C 0.9120(5) 0.5199(2) 0.7343(2) 0.0314(15) Uani 1 1 d . .
H27A H 0.8481 0.4995 0.7179 0.047 Uiso 1 1 calc R U
H27B H 0.9128 0.5260 0.7765 0.047 Uiso 1 1 calc R U
H27C H 0.9773 0.5011 0.7291 0.047 Uiso 1 1 calc R U
C28 C 0.6675(4) 0.53529(17) 0.5034(2) 0.0164(12) Uani 1 1 d . .
H28 H 0.6121 0.5544 0.5214 0.020 Uiso 1 1 calc R U
C29 C 0.6425(4) 0.47735(18) 0.5055(2) 0.0222(13) Uani 1 1 d . .
H29A H 0.6959 0.4578 0.4881 0.033 Uiso 1 1 calc R U
H29B H 0.5702 0.4706 0.4830 0.033 Uiso 1 1 calc R U
H29C H 0.6453 0.4667 0.5468 0.033 Uiso 1 1 calc R U
C30 C 0.6547(4) 0.5510(2) 0.4382(2) 0.0287(14) Uani 1 1 d . .
H30A H 0.6735 0.5876 0.4355 0.043 Uiso 1 1 calc R U
H30B H 0.5797 0.5456 0.4189 0.043 Uiso 1 1 calc R U
H30C H 0.7027 0.5300 0.4185 0.043 Uiso 1 1 calc R U
C31 C 0.8155(4) 0.87547(17) 0.48551(19) 0.0124(11) Uani 1 1 d . .
C32 C 0.8952(4) 0.87639(18) 0.4499(2) 0.0142(11) Uani 1 1 d . .
C33 C 0.9299(4) 0.92409(19) 0.4322(2) 0.0182(12) Uani 1 1 d . .
H33 H 0.9828 0.9254 0.4072 0.022 Uiso 1 1 calc R U
C34 C 0.8880(4) 0.96963(19) 0.4507(2) 0.0201(12) Uani 1 1 d . .
H34 H 0.9126 1.0020 0.4387 0.024 Uiso 1 1 calc R U
C35 C 0.8101(4) 0.96782(19) 0.4869(2) 0.0200(12) Uani 1 1 d . .
H35 H 0.7828 0.9992 0.4998 0.024 Uiso 1 1 calc R U
C36 C 0.7713(4) 0.92135(18) 0.5044(2) 0.0150(11) Uani 1 1 d . .
C37 C 0.9400(4) 0.82650(18) 0.4320(2) 0.0134(11) Uani 1 1 d . U
C38 C 1.0383(4) 0.80738(19) 0.4631(2) 0.0151(11) Uani 1 1 d . .
C39 C 1.0772(4) 0.76060(18) 0.4470(2) 0.0174(12) Uani 1 1 d . .
H39 H 1.1442 0.7481 0.4678 0.021 Uiso 1 1 calc R U
C40 C 1.0210(4) 0.73194(19) 0.4017(2) 0.0204(12) Uani 1 1 d . .
H40 H 1.0480 0.6993 0.3921 0.024 Uiso 1 1 calc R U
C41 C 0.9251(4) 0.75038(19) 0.3700(2) 0.0183(12) Uani 1 1 d . .
H41 H 0.8871 0.7303 0.3384 0.022 Uiso 1 1 calc R U
C42 C 0.8830(4) 0.79772(18) 0.38335(19) 0.0126(11) Uani 1 1 d . .
C43 C 1.1056(4) 0.83959(18) 0.5125(2) 0.0180(12) Uani 1 1 d . .
H43 H 1.0552 0.8618 0.5308 0.022 Uiso 1 1 calc R U
C44 C 1.1712(4) 0.80631(19) 0.5617(2) 0.0235(13) Uani 1 1 d . .
H44A H 1.1231 0.7816 0.5764 0.035 Uiso 1 1 calc R U
H44B H 1.2048 0.8286 0.5943 0.035 Uiso 1 1 calc R U
H44C H 1.2274 0.7876 0.5457 0.035 Uiso 1 1 calc R U
C45 C 1.1847(4) 0.87502(19) 0.4873(2) 0.0236(13) Uani 1 1 d . .
H45A H 1.2355 0.8539 0.4697 0.035 Uiso 1 1 calc R U
H45B H 1.2246 0.8962 0.5192 0.035 Uiso 1 1 calc R U
H45C H 1.1443 0.8975 0.4569 0.035 Uiso 1 1 calc R U
C46 C 0.7825(4) 0.81973(19) 0.3446(2) 0.0182(12) Uani 1 1 d . .
H46 H 0.7402 0.8386 0.3710 0.022 Uiso 1 1 calc R U
C47 C 0.7087(4) 0.7789(2) 0.3109(2) 0.0276(14) Uani 1 1 d . .
H47A H 0.7453 0.7625 0.2813 0.041 Uiso 1 1 calc R U
H47B H 0.6419 0.7952 0.2910 0.041 Uiso 1 1 calc R U
H47C H 0.6916 0.7527 0.3387 0.041 Uiso 1 1 calc R U
C48 C 0.8142(4) 0.85883(19) 0.3004(2) 0.0243(13) Uani 1 1 d . .
H48A H 0.8555 0.8871 0.3220 0.036 Uiso 1 1 calc R U
H48B H 0.7488 0.8728 0.2759 0.036 Uiso 1 1 calc R U
H48C H 0.8584 0.8416 0.2749 0.036 Uiso 1 1 calc R U
C49 C 0.6826(4) 0.91877(17) 0.5408(2) 0.0152(11) Uani 1 1 d . .
C50 C 0.7064(4) 0.92862(17) 0.6024(2) 0.0164(12) Uani 1 1 d . .
C51 C 0.6221(4) 0.92535(18) 0.6343(2) 0.0200(12) Uani 1 1 d . .
H51 H 0.6357 0.9322 0.6757 0.024 Uiso 1 1 calc R U
C52 C 0.5186(5) 0.91222(19) 0.6069(2) 0.0273(14) Uani 1 1 d . .
H52 H 0.4627 0.9091 0.6297 0.033 Uiso 1 1 calc R U
C53 C 0.4964(4) 0.90366(19) 0.5468(2) 0.0229(13) Uani 1 1 d . .
H53 H 0.4248 0.8953 0.5286 0.028 Uiso 1 1 calc R U
C54 C 0.5767(4) 0.90702(18) 0.5120(2) 0.0195(12) Uani 1 1 d . .
C55 C 0.8191(5) 0.94350(19) 0.6335(2) 0.0246(13) Uani 1 1 d . .
H55 H 0.8720 0.9317 0.6084 0.030 Uiso 1 1 calc R U
C56 C 0.8497(5) 0.9183(2) 0.6949(2) 0.0302(14) Uani 1 1 d . .
H56A H 0.8081 0.9343 0.7225 0.045 Uiso 1 1 calc R U
H56B H 0.9270 0.9232 0.7095 0.045 Uiso 1 1 calc R U
H56C H 0.8335 0.8812 0.6918 0.045 Uiso 1 1 calc R U
C57 C 0.8286(5) 1.0023(2) 0.6402(2) 0.0346(16) Uani 1 1 d . .
H57A H 0.8106 1.0185 0.6011 0.052 Uiso 1 1 calc R U
H57B H 0.9026 1.0114 0.6583 0.052 Uiso 1 1 calc R U
H57C H 0.7785 1.0145 0.6655 0.052 Uiso 1 1 calc R U
C58 C 0.5496(4) 0.90330(19) 0.4449(2) 0.0199(12) Uani 1 1 d . .
H58 H 0.6117 0.8865 0.4304 0.024 Uiso 1 1 calc R U
C59 C 0.4474(4) 0.8722(2) 0.4217(2) 0.0320(15) Uani 1 1 d . .
H59A H 0.4502 0.8391 0.4426 0.048 Uiso 1 1 calc R U
H59B H 0.4426 0.8661 0.3792 0.048 Uiso 1 1 calc R U
H59C H 0.3838 0.8917 0.4286 0.048 Uiso 1 1 calc R U
C60 C 0.5356(4) 0.9583(2) 0.4186(2) 0.0300(14) Uani 1 1 d . .
H60A H 0.4761 0.9757 0.4332 0.045 Uiso 1 1 calc R U
H60B H 0.5194 0.9562 0.3753 0.045 Uiso 1 1 calc R U
H60C H 0.6025 0.9779 0.4308 0.045 Uiso 1 1 calc R U
C61 C 0.5389(4) 0.75929(18) 0.5370(2) 0.0187(12) Uani 1 1 d . .
C62 C 0.5512(4) 0.6653(2) 0.4929(2) 0.0225(13) Uani 1 1 d . .
C63 C 0.5663(5) 0.7425(2) 0.4284(2) 0.0244(13) Uani 1 1 d . .
C64 C 0.7467(4) 0.68810(18) 0.4648(2) 0.0186(12) Uani 1 1 d . .
C65 C 0.7218(4) 0.78676(19) 0.6430(2) 0.0202(12) Uani 1 1 d . .
C66 C 0.9195(4) 0.8074(2) 0.6189(2) 0.0242(13) Uani 1 1 d . .
C67 C 0.9294(4) 0.71070(19) 0.5766(2) 0.0191(12) Uani 1 1 d . .
C68 C 0.8945(4) 0.7328(2) 0.6852(2) 0.0265(14) Uani 1 1 d . .
C71 C 0.1862(5) 0.6210(2) 0.3426(2) 0.0273(14) Uani 1 1 d . .
C72 C 0.1433(5) 0.5966(2) 0.3879(2) 0.0323(15) Uani 1 1 d . .
H72 H 0.1892 0.5883 0.4242 0.039 Uiso 1 1 calc R U
C73 C 0.0361(6) 0.5846(2) 0.3804(3) 0.0445(18) Uani 1 1 d . .
H73 H 0.0082 0.5686 0.4118 0.053 Uiso 1 1 calc R U
C74 C -0.0315(6) 0.5951(3) 0.3288(4) 0.056(2) Uani 1 1 d . .
H74 H -0.1060 0.5866 0.3239 0.067 Uiso 1 1 calc R U
C75 C 0.0107(6) 0.6184(2) 0.2840(3) 0.052(2) Uani 1 1 d . .
H75 H -0.0353 0.6257 0.2475 0.063 Uiso 1 1 calc R U
C76 C 0.1168(5) 0.6311(2) 0.2911(2) 0.0320(15) Uani 1 1 d . .
H76 H 0.1435 0.6475 0.2594 0.038 Uiso 1 1 calc R U
C77 C 0.3015(5) 0.6369(3) 0.3505(3) 0.061(2) Uani 1 1 d . .
H77A H 0.3270 0.6342 0.3125 0.091 Uiso 1 1 calc R U
H77B H 0.3449 0.6142 0.3796 0.091 Uiso 1 1 calc R U
H77C H 0.3087 0.6727 0.3645 0.091 Uiso 1 1 calc R U
C81 C 0.6679(5) 0.5911(2) 0.2575(2) 0.0315(15) Uani 1 1 d . .
C82 C 0.6826(4) 0.5401(2) 0.2754(2) 0.0288(14) Uani 1 1 d . .
H82 H 0.6612 0.5298 0.3114 0.035 Uiso 1 1 calc R U
C83 C 0.7274(5) 0.5038(2) 0.2428(3) 0.0383(16) Uani 1 1 d . .
H83 H 0.7378 0.4693 0.2569 0.046 Uiso 1 1 calc R U
C84 C 0.7567(5) 0.5173(3) 0.1899(3) 0.0479(19) Uani 1 1 d . .
H84 H 0.7866 0.4926 0.1667 0.058 Uiso 1 1 calc R U
C85 C 0.7417(5) 0.5677(3) 0.1715(3) 0.050(2) Uani 1 1 d . .
H85 H 0.7610 0.5776 0.1349 0.060 Uiso 1 1 calc R U
C86 C 0.6996(5) 0.6042(3) 0.2045(3) 0.0476(18) Uani 1 1 d . .
H86 H 0.6920 0.6389 0.1909 0.057 Uiso 1 1 calc R U
C87 C 0.6207(5) 0.6304(2) 0.2933(3) 0.0525(19) Uani 1 1 d . .
H87A H 0.6774 0.6440 0.3242 0.079 Uiso 1 1 calc R U
H87B H 0.5641 0.6143 0.3116 0.079 Uiso 1 1 calc R U
H87C H 0.5895 0.6587 0.2674 0.079 Uiso 1 1 calc R U

loop_
_atom_site_aniso_label
_atom_site_aniso_U_11
_atom_site_aniso_U_22
_atom_site_aniso_U_33
_atom_site_aniso_U_23
_atom_site_aniso_U_13
_atom_site_aniso_U_12
Sn1 0.0149(2) 0.01242(18) 0.01578(19) 0.00189(15) 0.00351(15) -0.00145(16)
Sn2 0.0162(2) 0.01236(19) 0.01694(19) 0.00172(15) 0.00435(15) -0.00194(17)
Cr1 0.0161(5) 0.0147(4) 0.0167(5) 0.0021(3) 0.0026(4) -0.0032(4)
Cr2 0.0165(5) 0.0145(4) 0.0170(5) 0.0015(3) 0.0033(4) -0.0016(4)
O1 0.028(2) 0.019(2) 0.037(2) 0.0000(17) 0.0152(19) 0.0017(19)
C1 0.012(3) 0.008(3) 0.015(3) 0.003(2) -0.002(2) 0.003(2)
O2 0.022(2) 0.021(2) 0.043(3) -0.0049(18) 0.0077(19) -0.0064(19)
C2 0.011(3) 0.015(3) 0.009(3) -0.001(2) -0.002(2) -0.001(2)
O3 0.036(3) 0.058(3) 0.021(2) 0.006(2) -0.001(2) 0.012(2)
C3 0.013(3) 0.013(3) 0.017(3) 0.0018(19) 0.006(2) 0.000(2)
O4 0.032(2) 0.027(2) 0.033(2) -0.0065(17) 0.0157(19) -0.0006(19)
C4 0.016(3) 0.010(3) 0.021(3) 0.002(2) 0.006(2) 0.001(2)
C5 0.012(3) 0.015(3) 0.015(3) -0.002(2) 0.000(2) 0.001(2)
O5 0.030(2) 0.023(2) 0.028(2) 0.0010(17) 0.0105(19) 0.0029(19)
O6 0.030(3) 0.028(2) 0.042(3) -0.0120(18) 0.013(2) -0.010(2)
C6 0.011(3) 0.016(3) 0.007(2) -0.0033(19) 0.001(2) 0.001(2)
O7 0.028(2) 0.028(2) 0.039(2) 0.0020(18) 0.010(2) 0.0027(19)
C7 0.006(3) 0.013(3) 0.015(3) 0.001(2) 0.000(2) -0.003(2)
C8 0.012(3) 0.017(3) 0.012(3) 0.004(2) 0.003(2) 0.001(2)
O8 0.030(3) 0.071(3) 0.024(2) 0.001(2) -0.001(2) 0.019(2)
C9 0.012(3) 0.022(3) 0.016(3) 0.008(2) 0.001(2) 0.007(2)
C10 0.017(3) 0.017(3) 0.018(3) 0.005(2) 0.008(2) 0.006(2)
C11 0.021(3) 0.019(3) 0.012(3) -0.004(2) 0.006(2) -0.007(2)
C12 0.013(3) 0.019(3) 0.014(3) 0.004(2) 0.007(2) 0.000(2)
C13 0.008(3) 0.020(3) 0.019(3) 0.000(2) -0.001(2) 0.003(2)
C14 0.023(3) 0.025(3) 0.019(3) 0.000(2) 0.000(2) 0.002(3)
C15 0.018(3) 0.027(3) 0.029(3) -0.001(2) 0.005(3) -0.009(3)
C16 0.018(3) 0.019(3) 0.015(3) -0.003(2) 0.003(2) -0.001(2)
C17 0.019(3) 0.030(3) 0.020(3) 0.001(2) 0.003(2) -0.001(3)
C18 0.012(3) 0.031(3) 0.020(3) 0.004(2) -0.003(2) 0.000(3)
C19 0.015(3) 0.003(2) 0.018(3) 0.0016(19) 0.004(2) 0.001(2)
C20 0.013(3) 0.011(3) 0.021(3) 0.001(2) 0.005(2) 0.003(2)
C21 0.015(3) 0.016(3) 0.028(3) -0.006(2) 0.004(2) -0.001(2)
C22 0.021(3) 0.027(3) 0.032(3) -0.009(3) 0.013(3) -0.001(3)
C23 0.020(3) 0.024(3) 0.022(3) -0.005(2) 0.008(2) -0.001(3)
C24 0.019(3) 0.013(3) 0.015(3) 0.000(2) 0.002(2) 0.003(2)
C25 0.010(3) 0.024(3) 0.023(3) -0.005(2) 0.001(2) 0.005(2)
C26 0.023(3) 0.031(3) 0.031(3) -0.004(3) -0.001(3) -0.006(3)
C27 0.037(4) 0.034(4) 0.021(3) 0.004(3) -0.003(3) -0.007(3)
C28 0.025(3) 0.011(3) 0.013(3) 0.001(2) 0.002(2) 0.003(2)
C29 0.020(3) 0.022(3) 0.025(3) -0.003(2) 0.006(2) -0.002(3)
C30 0.033(4) 0.033(4) 0.019(3) 0.001(2) 0.001(3) -0.006(3)
C31 0.013(3) 0.014(3) 0.008(2) 0.0008(19) -0.003(2) -0.008(2)
C32 0.014(3) 0.013(3) 0.014(3) 0.003(2) 0.000(2) -0.002(2)
C33 0.018(3) 0.022(3) 0.016(3) 0.000(2) 0.005(2) -0.008(2)
C34 0.022(3) 0.017(3) 0.021(3) 0.006(2) 0.002(2) -0.006(2)
C35 0.022(3) 0.015(3) 0.022(3) -0.003(2) 0.002(2) 0.001(2)
C36 0.016(3) 0.014(3) 0.014(3) 0.003(2) -0.001(2) -0.004(2)
C37 0.010(3) 0.014(3) 0.019(3) 0.005(2) 0.008(2) -0.004(2)
C38 0.009(3) 0.022(3) 0.016(3) 0.004(2) 0.007(2) 0.000(2)
C39 0.021(3) 0.016(3) 0.015(3) 0.005(2) 0.003(2) 0.005(2)
C40 0.029(4) 0.012(3) 0.022(3) -0.001(2) 0.009(3) 0.004(2)
C41 0.023(3) 0.020(3) 0.014(3) 0.000(2) 0.006(2) -0.003(2)
C42 0.011(3) 0.014(3) 0.013(3) 0.005(2) 0.004(2) -0.004(2)
C43 0.018(3) 0.019(3) 0.017(3) 0.002(2) 0.003(2) 0.004(2)
C44 0.018(3) 0.024(3) 0.027(3) 0.000(2) -0.003(2) 0.005(3)
C45 0.015(3) 0.029(3) 0.023(3) 0.004(2) -0.007(2) -0.006(3)
C46 0.011(3) 0.024(3) 0.018(3) -0.005(2) 0.001(2) -0.007(2)
C47 0.017(3) 0.039(4) 0.024(3) -0.005(3) -0.002(2) -0.005(3)
C48 0.024(3) 0.023(3) 0.024(3) 0.002(2) -0.002(3) 0.003(3)
C49 0.018(3) 0.010(3) 0.020(3) 0.002(2) 0.011(2) -0.001(2)
C50 0.026(3) 0.006(2) 0.016(3) -0.005(2) 0.002(2) 0.002(2)
C51 0.023(3) 0.018(3) 0.021(3) -0.001(2) 0.011(3) 0.003(2)
C52 0.027(4) 0.026(3) 0.032(4) 0.008(3) 0.014(3) 0.006(3)
C53 0.018(3) 0.024(3) 0.028(3) 0.003(2) 0.009(3) 0.000(3)
C54 0.021(3) 0.013(3) 0.024(3) 0.003(2) 0.003(2) 0.003(2)
C55 0.038(4) 0.016(3) 0.021(3) -0.003(2) 0.009(3) 0.001(3)
C56 0.037(4) 0.030(3) 0.024(3) -0.005(3) 0.007(3) -0.003(3)
C57 0.056(5) 0.026(3) 0.023(3) -0.004(3) 0.009(3) -0.008(3)
C58 0.016(3) 0.024(3) 0.018(3) 0.000(2) 0.000(2) 0.004(2)
C59 0.027(4) 0.037(4) 0.029(3) 0.005(3) -0.004(3) -0.008(3)
C60 0.027(4) 0.033(4) 0.029(3) 0.016(3) 0.002(3) 0.002(3)
C61 0.027(3) 0.010(3) 0.017(3) 0.001(2) 0.000(2) -0.005(2)
C62 0.021(3) 0.024(3) 0.023(3) 0.001(2) 0.006(2) 0.002(3)
C63 0.029(4) 0.024(3) 0.022(3) 0.003(2) 0.008(3) 0.004(3)
C64 0.026(3) 0.012(3) 0.017(3) 0.001(2) 0.001(2) -0.009(2)
C65 0.021(3) 0.019(3) 0.020(3) 0.004(2) 0.000(2) -0.006(3)
C66 0.017(3) 0.033(3) 0.024(3) -0.007(3) 0.007(2) 0.005(3)
C67 0.019(3) 0.017(3) 0.020(3) 0.003(2) 0.000(2) -0.005(2)
C68 0.019(3) 0.036(4) 0.026(3) -0.007(3) 0.007(3) 0.000(3)
C71 0.032(4) 0.020(3) 0.030(3) -0.003(2) 0.004(3) 0.001(3)
C72 0.054(5) 0.025(3) 0.016(3) -0.001(2) -0.003(3) 0.021(3)
C73 0.058(5) 0.027(4) 0.057(5) -0.002(3) 0.034(4) -0.001(4)
C74 0.027(4) 0.030(4) 0.111(7) -0.021(4) 0.012(5) 0.000(3)
C75 0.059(6) 0.027(4) 0.058(5) -0.007(3) -0.027(4) 0.013(4)
C76 0.058(5) 0.020(3) 0.019(3) -0.001(2) 0.008(3) 0.008(3)
C77 0.038(5) 0.043(5) 0.101(6) -0.016(4) 0.009(4) 0.005(4)
C81 0.028(4) 0.041(4) 0.022(3) -0.004(3) -0.006(3) -0.010(3)
C82 0.028(4) 0.038(4) 0.021(3) 0.002(3) 0.004(3) -0.013(3)
C83 0.037(4) 0.040(4) 0.038(4) 0.000(3) 0.003(3) 0.001(3)
C84 0.028(4) 0.088(6) 0.028(4) -0.003(4) 0.005(3) 0.015(4)
C85 0.028(4) 0.093(6) 0.030(4) 0.019(4) 0.006(3) 0.010(4)
C86 0.040(5) 0.057(5) 0.043(4) 0.019(4) -0.004(3) -0.006(4)
C87 0.060(5) 0.041(4) 0.050(5) 0.001(3) -0.006(4) -0.001(4)

loop_
_atom_type_symbol
_atom_type_description
_atom_type_scat_dispersion_real
_atom_type_scat_dispersion_imag
_atom_type_scat_source
C C 0.0033 0.0016 'International Tables Vol C Tables 4.2.6.8 and 6.1.1.4'
H H 0.0000 0.0000 'International Tables Vol C Tables 4.2.6.8 and 6.1.1.4'
O O 0.0106 0.0060 'International Tables Vol C Tables 4.2.6.8 and 6.1.1.4'
Cr Cr 0.3209 0.6236 'International Tables Vol C Tables 4.2.6.8 and 6.1.1.4'
Sn Sn -0.6537 1.4246 'International Tables Vol C Tables 4.2.6.8 and 6.1.1.4'

loop_
_geom_angle_atom_site_label_1
_geom_angle_atom_site_label_2
_geom_angle_atom_site_label_3
_geom_angle
C1 Sn1 Cr2 150.19(12)
C1 Sn1 Cr1 132.38(13)
Cr2 Sn1 Cr1 77.29(3)
C31 Sn2 Cr1 153.72(12)
C31 Sn2 Cr2 129.08(12)
Cr1 Sn2 Cr2 77.05(3)
C63 Cr1 C62 85.6(2)
C63 Cr1 C61 88.3(2)
C62 Cr1 C61 90.0(2)
C63 Cr1 C64 90.9(2)
C62 Cr1 C64 92.4(2)
C61 Cr1 C64 177.4(2)
C63 Cr1 Sn2 93.82(17)
C62 Cr1 Sn2 179.31(18)
C61 Cr1 Sn2 89.56(15)
C64 Cr1 Sn2 88.01(14)
C63 Cr1 Sn1 163.55(17)
C62 Cr1 Sn1 78.11(16)
C61 Cr1 Sn1 89.34(15)
C64 Cr1 Sn1 92.14(15)
Sn2 Cr1 Sn1 102.44(3)
C68 Cr2 C66 86.0(2)
C68 Cr2 C65 89.3(2)
C66 Cr2 C65 92.2(2)
C68 Cr2 C67 90.8(2)
C66 Cr2 C67 91.9(2)
C65 Cr2 C67 175.9(2)
C68 Cr2 Sn1 92.74(17)
C66 Cr2 Sn1 178.37(16)
C65 Cr2 Sn1 86.73(15)
C67 Cr2 Sn1 89.14(15)
C68 Cr2 Sn2 163.55(17)
C66 Cr2 Sn2 78.01(16)
C65 Cr2 Sn2 87.48(15)
C67 Cr2 Sn2 93.62(15)
Sn1 Cr2 Sn2 103.16(3)
C6 C1 C2 121.1(4)
C6 C1 Sn1 118.3(3)
C2 C1 Sn1 120.7(3)
C3 C2 C1 117.9(4)
C3 C2 C7 121.4(4)
C1 C2 C7 120.7(4)
C4 C3 C2 121.3(4)
C4 C3 H3 119.3
C2 C3 H3 119.3
C5 C4 C3 120.2(4)
C5 C4 H4 119.9
C3 C4 H4 119.9
C4 C5 C6 120.8(4)
C4 C5 H5 119.6
C6 C5 H5 119.6
C5 C6 C1 118.7(4)
C5 C6 C19 121.4(4)
C1 C6 C19 119.8(4)
C8 C7 C12 120.9(4)
C8 C7 C2 120.2(4)
C12 C7 C2 118.9(4)
C9 C8 C7 118.7(4)
C9 C8 C13 120.0(4)
C7 C8 C13 121.2(4)
C8 C9 C10 120.8(5)
C8 C9 H9 119.6
C10 C9 H9 119.6
C11 C10 C9 120.1(5)
C11 C10 H10 120.0
C9 C10 H10 120.0
C10 C11 C12 121.9(5)
C10 C11 H11 119.0
C12 C11 H11 119.0
C11 C12 C7 117.6(5)
C11 C12 C16 120.5(4)
C7 C12 C16 121.8(4)
C15 C13 C8 110.5(4)
C15 C13 C14 108.1(4)
C8 C13 C14 112.2(4)
C15 C13 H13 108.6
C8 C13 H13 108.6
C14 C13 H13 108.6
C13 C14 H14A 109.5
C13 C14 H14B 109.5
H14A C14 H14B 109.5
C13 C14 H14C 109.5
H14A C14 H14C 109.5
H14B C14 H14C 109.5
C13 C15 H15A 109.5
C13 C15 H15B 109.5
H15A C15 H15B 109.5
C13 C15 H15C 109.5
H15A C15 H15C 109.5
H15B C15 H15C 109.5
C12 C16 C18 110.1(4)
C12 C16 C17 113.7(4)
C18 C16 C17 108.5(4)
C12 C16 H16 108.1
C18 C16 H16 108.1
C17 C16 H16 108.1
C16 C17 H17A 109.5
C16 C17 H17B 109.5
H17A C17 H17B 109.5
C16 C17 H17C 109.5
H17A C17 H17C 109.5
H17B C17 H17C 109.5
C16 C18 H18A 109.5
C16 C18 H18B 109.5
H18A C18 H18B 109.5
C16 C18 H18C 109.5
H18A C18 H18C 109.5
H18B C18 H18C 109.5
C24 C19 C20 121.0(4)
C24 C19 C6 120.2(4)
C20 C19 C6 118.8(4)
C21 C20 C19 118.3(4)
C21 C20 C25 120.2(5)
C19 C20 C25 121.5(4)
C22 C21 C20 121.1(5)
C22 C21 H21 119.5
C20 C21 H21 119.5
C21 C22 C23 120.4(5)
C21 C22 H22 119.8
C23 C22 H22 119.8
C22 C23 C24 120.8(5)
C22 C23 H23 119.6
C24 C23 H23 119.6
C23 C24 C19 118.5(5)
C23 C24 C28 120.5(4)
C19 C24 C28 120.9(4)
C20 C25 C27 111.3(4)
C20 C25 C26 113.6(4)
C27 C25 C26 108.8(4)
C20 C25 H25 107.6
C27 C25 H25 107.6
C26 C25 H25 107.6
C25 C26 H26A 109.5
C25 C26 H26B 109.5
H26A C26 H26B 109.5
C25 C26 H26C 109.5
H26A C26 H26C 109.5
H26B C26 H26C 109.5
C25 C27 H27A 109.5
C25 C27 H27B 109.5
H27A C27 H27B 109.5
C25 C27 H27C 109.5
H27A C27 H27C 109.5
H27B C27 H27C 109.5
C24 C28 C30 114.1(4)
C24 C28 C29 110.8(4)
C30 C28 C29 107.7(4)
C24 C28 H28 108.0
C30 C28 H28 108.0
C29 C28 H28 108.0
C28 C29 H29A 109.5
C28 C29 H29B 109.5
H29A C29 H29B 109.5
C28 C29 H29C 109.5
H29A C29 H29C 109.5
H29B C29 H29C 109.5
C28 C30 H30A 109.5
C28 C30 H30B 109.5
H30A C30 H30B 109.5
C28 C30 H30C 109.5
H30A C30 H30C 109.5
H30B C30 H30C 109.5
C32 C31 C36 121.7(4)
C32 C31 Sn2 118.1(3)
C36 C31 Sn2 120.3(3)
C33 C32 C31 118.6(4)
C33 C32 C37 122.2(4)
C31 C32 C37 119.2(4)
C34 C33 C32 120.6(5)
C34 C33 H33 119.7
C32 C33 H33 119.7
C33 C34 C35 119.9(5)
C33 C34 H34 120.1
C35 C34 H34 120.1
C36 C35 C34 121.5(5)
C36 C35 H35 119.2
C34 C35 H35 119.2
C35 C36 C31 117.8(4)
C35 C36 C49 122.1(4)
C31 C36 C49 120.1(4)
C38 C37 C42 119.4(4)
C38 C37 C32 120.4(4)
C42 C37 C32 120.2(4)
C39 C38 C37 119.7(5)
C39 C38 C43 119.8(4)
C37 C38 C43 120.4(4)
C40 C39 C38 121.2(5)
C40 C39 H39 119.4
C38 C39 H39 119.4
C39 C40 C41 120.1(5)
C39 C40 H40 120.0
C41 C40 H40 120.0
C40 C41 C42 121.3(5)
C40 C41 H41 119.3
C42 C41 H41 119.3
C41 C42 C37 118.3(5)
C41 C42 C46 120.7(4)
C37 C42 C46 120.9(4)
C38 C43 C45 110.8(4)
C38 C43 C44 113.1(4)
C45 C43 C44 108.0(4)
C38 C43 H43 108.3
C45 C43 H43 108.3
C44 C43 H43 108.3
C43 C44 H44A 109.5
C43 C44 H44B 109.5
H44A C44 H44B 109.5
C43 C44 H44C 109.5
H44A C44 H44C 109.5
H44B C44 H44C 109.5
C43 C45 H45A 109.5
C43 C45 H45B 109.5
H45A C45 H45B 109.5
C43 C45 H45C 109.5
H45A C45 H45C 109.5
H45B C45 H45C 109.5
C42 C46 C47 114.0(4)
C42 C46 C48 110.4(4)
C47 C46 C48 109.1(4)
C42 C46 H46 107.7
C47 C46 H46 107.7
C48 C46 H46 107.7
C46 C47 H47A 109.5
C46 C47 H47B 109.5
H47A C47 H47B 109.5
C46 C47 H47C 109.5
H47A C47 H47C 109.5
H47B C47 H47C 109.5
C46 C48 H48A 109.5
C46 C48 H48B 109.5
H48A C48 H48B 109.5
C46 C48 H48C 109.5
H48A C48 H48C 109.5
H48B C48 H48C 109.5
C54 C49 C50 121.5(4)
C54 C49 C36 118.8(4)
C50 C49 C36 119.8(5)
C51 C50 C49 117.8(5)
C51 C50 C55 120.2(4)
C49 C50 C55 122.1(4)
C52 C51 C50 121.2(5)
C52 C51 H51 119.4
C50 C51 H51 119.4
C53 C52 C51 120.3(5)
C53 C52 H52 119.8
C51 C52 H52 119.8
C52 C53 C54 121.5(5)
C52 C53 H53 119.3
C54 C53 H53 119.3
C53 C54 C49 117.7(5)
C53 C54 C58 121.2(5)
C49 C54 C58 120.8(4)
C50 C55 C57 110.4(4)
C50 C55 C56 112.7(4)
C57 C55 C56 109.1(4)
C50 C55 H55 108.2
C57 C55 H55 108.2
C56 C55 H55 108.2
C55 C56 H56A 109.5
C55 C56 H56B 109.5
H56A C56 H56B 109.5
C55 C56 H56C 109.5
H56A C56 H56C 109.5
H56B C56 H56C 109.5
C55 C57 H57A 109.5
C55 C57 H57B 109.5
H57A C57 H57B 109.5
C55 C57 H57C 109.5
H57A C57 H57C 109.5
H57B C57 H57C 109.5
C54 C58 C59 114.3(4)
C54 C58 C60 109.0(4)
C59 C58 C60 108.5(4)
C54 C58 H58 108.3
C59 C58 H58 108.3
C60 C58 H58 108.3
C58 C59 H59A 109.5
C58 C59 H59B 109.5
H59A C59 H59B 109.5
C58 C59 H59C 109.5
H59A C59 H59C 109.5
H59B C59 H59C 109.5
C58 C60 H60A 109.5
C58 C60 H60B 109.5
H60A C60 H60B 109.5
C58 C60 H60C 109.5
H60A C60 H60C 109.5
H60B C60 H60C 109.5
O1 C61 Cr1 175.1(5)
O2 C62 Cr1 174.1(5)
O3 C63 Cr1 174.4(5)
O4 C64 Cr1 176.5(5)
O5 C65 Cr2 177.9(5)
O6 C66 Cr2 174.7(5)
O7 C67 Cr2 175.6(5)
O8 C68 Cr2 175.6(5)
C76 C71 C72 117.1(6)
C76 C71 C77 121.0(6)
C72 C71 C77 121.8(6)
C73 C72 C71 120.5(6)
C73 C72 H72 119.7
C71 C72 H72 119.7
C74 C73 C72 121.3(6)
C74 C73 H73 119.3
C72 C73 H73 119.3
C73 C74 C75 118.3(7)
C73 C74 H74 120.9
C75 C74 H74 120.9
C76 C75 C74 121.1(6)
C76 C75 H75 119.4
C74 C75 H75 119.4
C75 C76 C71 121.6(6)
C75 C76 H76 119.2
C71 C76 H76 119.2
C71 C77 H77A 109.5
C71 C77 H77B 109.5
H77A C77 H77B 109.5
C71 C77 H77C 109.5
H77A C77 H77C 109.5
H77B C77 H77C 109.5
C82 C81 C86 116.8(6)
C82 C81 C87 122.2(5)
C86 C81 C87 121.1(6)
C83 C82 C81 122.3(5)
C83 C82 H82 118.9
C81 C82 H82 118.9
C84 C83 C82 120.1(6)
C84 C83 H83 119.9
C82 C83 H83 119.9
C83 C84 C85 118.0(6)
C83 C84 H84 121.0
C85 C84 H84 121.0
C86 C85 C84 122.0(6)
C86 C85 H85 119.0
C84 C85 H85 119.0
C85 C86 C81 120.8(6)
C85 C86 H86 119.6
C81 C86 H86 119.6
C81 C87 H87A 109.5
C81 C87 H87B 109.5
H87A C87 H87B 109.5
C81 C87 H87C 109.5
H87A C87 H87C 109.5
H87B C87 H87C 109.5

loop_
_geom_bond_atom_site_label_1
_geom_bond_atom_site_label_2
_geom_bond_distance
Sn1 C1 2.146(4)
Sn1 Cr2 2.5270(9)
Sn1 Cr1 2.6019(8)
Sn2 C31 2.150(4)
Sn2 Cr1 2.5470(9)
Sn2 Cr2 2.5958(8)
Cr1 C63 1.848(6)
Cr1 C62 1.849(6)
Cr1 C61 1.896(6)
Cr1 C64 1.908(6)
Cr2 C68 1.838(6)
Cr2 C66 1.845(6)
Cr2 C65 1.892(6)
Cr2 C67 1.904(6)
O1 C61 1.157(6)
C1 C6 1.398(6)
C1 C2 1.409(6)
O2 C62 1.159(6)
C2 C3 1.396(6)
C2 C7 1.505(6)
O3 C63 1.164(6)
C3 C4 1.378(6)
C3 H3 0.9500
O4 C64 1.147(6)
C4 C5 1.375(6)
C4 H4 0.9500
C5 C6 1.397(6)
C5 H5 0.9500
O5 C65 1.154(6)
O6 C66 1.168(6)
C6 C19 1.507(6)
O7 C67 1.156(6)
C7 C8 1.413(6)
C7 C12 1.421(6)
C8 C9 1.389(6)
C8 C13 1.528(6)
O8 C68 1.164(6)
C9 C10 1.391(7)
C9 H9 0.9500
C10 C11 1.373(7)
C10 H10 0.9500
C11 C12 1.394(6)
C11 H11 0.9500
C12 C16 1.526(7)
C13 C15 1.524(6)
C13 C14 1.536(6)
C13 H13 1.0000
C14 H14A 0.9800
C14 H14B 0.9800
C14 H14C 0.9800
C15 H15A 0.9800
C15 H15B 0.9800
C15 H15C 0.9800
C16 C18 1.530(6)
C16 C17 1.531(6)
C16 H16 1.0000
C17 H17A 0.9800
C17 H17B 0.9800
C17 H17C 0.9800
C18 H18A 0.9800
C18 H18B 0.9800
C18 H18C 0.9800
C19 C24 1.407(6)
C19 C20 1.408(6)
C20 C21 1.384(6)
C20 C25 1.523(6)
C21 C22 1.380(6)
C21 H21 0.9500
C22 C23 1.381(7)
C22 H22 0.9500
C23 C24 1.386(6)
C23 H23 0.9500
C24 C28 1.514(7)
C25 C27 1.535(7)
C25 C26 1.540(7)
C25 H25 1.0000
C26 H26A 0.9800
C26 H26B 0.9800
C26 H26C 0.9800
C27 H27A 0.9800
C27 H27B 0.9800
C27 H27C 0.9800
C28 C30 1.529(6)
C28 C29 1.535(6)
C28 H28 1.0000
C29 H29A 0.9800
C29 H29B 0.9800
C29 H29C 0.9800
C30 H30A 0.9800
C30 H30B 0.9800
C30 H30C 0.9800
C31 C32 1.399(6)
C31 C36 1.411(6)
C32 C33 1.393(6)
C32 C37 1.495(6)
C33 C34 1.387(6)
C33 H33 0.9500
C34 C35 1.390(6)
C34 H34 0.9500
C35 C36 1.383(6)
C35 H35 0.9500
C36 C49 1.506(6)
C37 C38 1.406(6)
C37 C42 1.426(6)
C38 C39 1.380(6)
C38 C43 1.537(7)
C39 C40 1.368(6)
C39 H39 0.9500
C40 C41 1.381(7)
C40 H40 0.9500
C41 C42 1.390(6)
C41 H41 0.9500
C42 C46 1.524(6)
C43 C45 1.538(6)
C43 C44 1.539(6)
C43 H43 1.0000
C44 H44A 0.9800
C44 H44B 0.9800
C44 H44C 0.9800
C45 H45A 0.9800
C45 H45B 0.9800
C45 H45C 0.9800
C46 C47 1.525(6)
C46 C48 1.533(6)
C46 H46 1.0000
C47 H47A 0.9800
C47 H47B 0.9800
C47 H47C 0.9800
C48 H48A 0.9800
C48 H48B 0.9800
C48 H48C 0.9800
C49 C54 1.413(7)
C49 C50 1.415(6)
C50 C51 1.391(6)
C50 C55 1.522(7)
C51 C52 1.386(7)
C51 H51 0.9500
C52 C53 1.374(7)
C52 H52 0.9500
C53 C54 1.393(7)
C53 H53 0.9500
C54 C58 1.521(6)
C55 C57 1.532(7)
C55 C56 1.539(7)
C55 H55 1.0000
C56 H56A 0.9800
C56 H56B 0.9800
C56 H56C 0.9800
C57 H57A 0.9800
C57 H57B 0.9800
C57 H57C 0.9800
C58 C59 1.531(7)
C58 C60 1.544(7)
C58 H58 1.0000
C59 H59A 0.9800
C59 H59B 0.9800
C59 H59C 0.9800
C60 H60A 0.9800
C60 H60B 0.9800
C60 H60C 0.9800
C71 C76 1.366(7)
C71 C72 1.402(7)
C71 C77 1.488(8)
C72 C73 1.365(8)
C72 H72 0.9500
C73 C74 1.358(9)
C73 H73 0.9500
C74 C75 1.374(9)
C74 H74 0.9500
C75 C76 1.357(9)
C75 H75 0.9500
C76 H76 0.9500
C77 H77A 0.9800
C77 H77B 0.9800
C77 H77C 0.9800
C81 C82 1.384(7)
C81 C86 1.385(8)
C81 C87 1.493(8)
C82 C83 1.383(7)
C82 H82 0.9500
C83 C84 1.372(8)
C83 H83 0.9500
C84 C85 1.375(8)
C84 H84 0.9500
C85 C86 1.373(8)
C85 H85 0.9500
C86 H86 0.9500
C87 H87A 0.9800
C87 H87B 0.9800
C87 H87C 0.9800

loop_
_geom_torsion_atom_site_label_1
_geom_torsion_atom_site_label_2
_geom_torsion_atom_site_label_3
_geom_torsion_atom_site_label_4
_geom_torsion
C6 C1 C2 C3 -1.1(7)
Sn1 C1 C2 C3 178.9(3)
C6 C1 C2 C7 178.8(4)
Sn1 C1 C2 C7 -1.2(6)
C1 C2 C3 C4 -0.1(7)
C7 C2 C3 C4 -180.0(4)
C2 C3 C4 C5 1.4(7)
C3 C4 C5 C6 -1.6(7)
C4 C5 C6 C1 0.4(7)
C4 C5 C6 C19 176.4(4)
C2 C1 C6 C5 1.0(7)
Sn1 C1 C6 C5 -179.0(3)
C2 C1 C6 C19 -175.1(4)
Sn1 C1 C6 C19 4.8(6)
C3 C2 C7 C8 -78.1(6)
C1 C2 C7 C8 102.0(5)
C3 C2 C7 C12 99.2(5)
C1 C2 C7 C12 -80.7(6)
C12 C7 C8 C9 0.1(7)
C2 C7 C8 C9 177.4(4)
C12 C7 C8 C13 -176.9(4)
C2 C7 C8 C13 0.3(6)
C7 C8 C9 C10 2.1(7)
C13 C8 C9 C10 179.2(4)
C8 C9 C10 C11 -2.5(7)
C9 C10 C11 C12 0.6(7)
C10 C11 C12 C7 1.5(7)
C10 C11 C12 C16 -174.0(4)
C8 C7 C12 C11 -1.8(6)
C2 C7 C12 C11 -179.1(4)
C8 C7 C12 C16 173.6(4)
C2 C7 C12 C16 -3.7(6)
C9 C8 C13 C15 -81.4(5)
C7 C8 C13 C15 95.6(5)
C9 C8 C13 C14 39.4(6)
C7 C8 C13 C14 -143.6(4)
C11 C12 C16 C18 95.1(5)
C7 C12 C16 C18 -80.3(5)
C11 C12 C16 C17 -27.0(6)
C7 C12 C16 C17 157.7(4)
C5 C6 C19 C24 89.2(6)
C1 C6 C19 C24 -94.8(5)
C5 C6 C19 C20 -89.6(6)
C1 C6 C19 C20 86.4(6)
C24 C19 C20 C21 1.2(7)
C6 C19 C20 C21 -180.0(4)
C24 C19 C20 C25 -176.5(4)
C6 C19 C20 C25 2.3(7)
C19 C20 C21 C22 -0.1(7)
C25 C20 C21 C22 177.7(4)
C20 C21 C22 C23 -0.8(8)
C21 C22 C23 C24 0.5(8)
C22 C23 C24 C19 0.6(7)
C22 C23 C24 C28 -176.1(4)
C20 C19 C24 C23 -1.5(7)
C6 C19 C24 C23 179.7(4)
C20 C19 C24 C28 175.2(4)
C6 C19 C24 C28 -3.6(7)
C21 C20 C25 C27 -94.1(5)
C19 C20 C25 C27 83.6(6)
C21 C20 C25 C26 29.1(6)
C19 C20 C25 C26 -153.2(4)
C23 C24 C28 C30 -31.6(6)
C19 C24 C28 C30 151.8(4)
C23 C24 C28 C29 90.2(5)
C19 C24 C28 C29 -86.4(5)
C36 C31 C32 C33 -1.0(7)
Sn2 C31 C32 C33 -179.8(3)
C36 C31 C32 C37 179.1(4)
Sn2 C31 C32 C37 0.3(6)
C31 C32 C33 C34 1.4(7)
C37 C32 C33 C34 -178.7(5)
C32 C33 C34 C35 -0.5(8)
C33 C34 C35 C36 -1.0(8)
C34 C35 C36 C31 1.5(7)
C34 C35 C36 C49 -176.6(5)
C32 C31 C36 C35 -0.5(7)
Sn2 C31 C36 C35 178.3(3)
C32 C31 C36 C49 177.6(5)
Sn2 C31 C36 C49 -3.5(6)
C33 C32 C37 C38 81.9(6)
C31 C32 C37 C38 -98.2(6)
C33 C32 C37 C42 -98.4(6)
C31 C32 C37 C42 81.4(6)
C42 C37 C38 C39 -1.4(6)
C32 C37 C38 C39 178.3(4)
C42 C37 C38 C43 175.3(4)
C32 C37 C38 C43 -5.0(6)
C37 C38 C39 C40 -0.9(7)
C43 C38 C39 C40 -177.6(4)
C38 C39 C40 C41 1.9(7)
C39 C40 C41 C42 -0.6(7)
C40 C41 C42 C37 -1.7(7)
C40 C41 C42 C46 174.5(4)
C38 C37 C42 C41 2.6(6)
C32 C37 C42 C41 -177.0(4)
C38 C37 C42 C46 -173.6(4)
C32 C37 C42 C46 6.8(6)
C39 C38 C43 C45 87.5(5)
C37 C38 C43 C45 -89.2(5)
C39 C38 C43 C44 -34.0(6)
C37 C38 C43 C44 149.3(4)
C41 C42 C46 C47 25.6(6)
C37 C42 C46 C47 -158.3(4)
C41 C42 C46 C48 -97.6(5)
C37 C42 C46 C48 78.5(5)
C35 C36 C49 C54 101.4(6)
C31 C36 C49 C54 -76.6(6)
C35 C36 C49 C50 -77.9(6)
C31 C36 C49 C50 104.1(5)
C54 C49 C50 C51 1.3(7)
C36 C49 C50 C51 -179.4(4)
C54 C49 C50 C55 -177.4(4)
C36 C49 C50 C55 1.9(7)
C49 C50 C51 C52 0.8(7)
C55 C50 C51 C52 179.5(4)
C50 C51 C52 C53 -2.0(8)
C51 C52 C53 C54 1.0(8)
C52 C53 C54 C49 1.0(7)
C52 C53 C54 C58 -173.3(5)
C50 C49 C54 C53 -2.2(7)
C36 C49 C54 C53 178.5(4)
C50 C49 C54 C58 172.1(4)
C36 C49 C54 C58 -7.2(7)
C51 C50 C55 C57 -81.9(5)
C49 C50 C55 C57 96.8(5)
C51 C50 C55 C56 40.3(6)
C49 C50 C55 C56 -141.0(5)
C53 C54 C58 C59 -26.9(7)
C49 C54 C58 C59 159.0(5)
C53 C54 C58 C60 94.7(5)
C49 C54 C58 C60 -79.3(6)
C76 C71 C72 C73 -1.1(8)
C77 C71 C72 C73 176.9(5)
C71 C72 C73 C74 1.0(9)
C72 C73 C74 C75 -0.1(10)
C73 C74 C75 C76 -0.7(10)
C74 C75 C76 C71 0.6(9)
C72 C71 C76 C75 0.3(8)
C77 C71 C76 C75 -177.7(5)
C86 C81 C82 C83 0.5(9)
C87 C81 C82 C83 -179.3(6)
C81 C82 C83 C84 -1.5(9)
C82 C83 C84 C85 1.0(9)
C83 C84 C85 C86 0.6(10)
C84 C85 C86 C81 -1.6(10)
C82 C81 C86 C85 1.0(9)
C87 C81 C86 C85 -179.2(6)
